data_2236234
loop_
_publ_author_name
'Krishnakumar, K.'
'Franklin, S.'
'Prabhu, G. Venkatesa'
'Balasubramanian, T.'

_publ_section_title
;
 1,5-Dimethyl-2-phenyl-4-[phenyl(pyridin-2-ylamino)methyl]-1<i>H</i>-pyrazol-3(2<i>H</i>)-one
;
_journal_coeditor_code GO2065
_journal_issue 11
_journal_name_full 'Acta Crystallographica Section E'
_journal_page_first o3193
_journal_paper_doi 10.1107/S1600536812042936
_journal_volume 68
_journal_year 2012
_chemical_formula_iupac 'C23 H22 N4 O'
_chemical_formula_moiety 'C23 H22 N4 O'
_chemical_formula_sum 'C23 H22 N4 O'
_chemical_formula_weight 370.45
_chemical_name_systematic
;
1,5-Dimethyl-2-phenyl-4-[phenyl(pyridin-2-ylamino)methyl]-1<i>H</i>-
pyrazol-3(2<i>H</i>)-one
;
_space_group_crystal_system orthorhombic
_space_group_IT_number 19
_space_group_name_H-M_alt 'P 21 21 21'
_symmetry_space_group_name_Hall 'P 2ac 2ab'
_symmetry_space_group_name_H-M 'P 21 21 21'
_atom_sites_solution_hydrogens geom
_atom_sites_solution_primary direct
_atom_sites_solution_secondary difmap
_audit_creation_method 'WinGX routine CIF_UPDATE'
_cell_angle_alpha 90.000(5)
_cell_angle_beta 90.000(5)
_cell_angle_gamma 90.000(5)
_cell_formula_units_Z 4
_cell_length_a 5.701(5)
_cell_length_b 12.485(5)
_cell_length_c 26.736(5)
_cell_measurement_reflns_used 3758
_cell_measurement_temperature 273(2)
_cell_measurement_theta_max 25.39
_cell_measurement_theta_min 2.23
_cell_volume 1903.0(19)
_computing_cell_refinement 'APEX2 and SAINT-plus (Bruker, 2004)'
_computing_data_collection 'APEX2 (Bruker, 2004)'
_computing_data_reduction 'SAINT-Plus and XPREP (Bruker, 2004)'
_computing_molecular_graphics
;
ORTEP-3 for Windows (Farrugia, 1997) and <i>Mercury</i> (Macrae <i>et
al.</i>, 2006)
;
_computing_publication_material 'PLATON (Spek, 2009)'
_computing_structure_refinement 'SHELXL97 (Sheldrick, 2008)'
_computing_structure_solution 'SHELXS97 (Sheldrick, 2008)'
_diffrn_ambient_temperature 273(2)
_diffrn_measured_fraction_theta_full 0.99
_diffrn_measured_fraction_theta_max 0.967
_diffrn_measurement_device_type 'Bruker Kappa APEXII CCD diffractometer'
_diffrn_measurement_method '\w and \f scan'
_diffrn_radiation_monochromator graphite
_diffrn_radiation_type MoK\a
_diffrn_radiation_wavelength 0.71073
_diffrn_reflns_av_R_equivalents 0.036
_diffrn_reflns_limit_h_max 7
_diffrn_reflns_limit_h_min -4
_diffrn_reflns_limit_k_max 17
_diffrn_reflns_limit_k_min -17
_diffrn_reflns_limit_l_max 34
_diffrn_reflns_limit_l_min -36
_diffrn_reflns_number 14432
_diffrn_reflns_theta_full 25
_diffrn_reflns_theta_max 29.54
_diffrn_reflns_theta_min 2.23
_diffrn_standards_decay_% 0
_exptl_absorpt_coefficient_mu 0.082
_exptl_absorpt_correction_T_max 0.9838
_exptl_absorpt_correction_T_min 0.9759
_exptl_absorpt_correction_type multi-scan
_exptl_absorpt_process_details '(SADABS; Bruker, 1999)'
_exptl_crystal_colour orange
_exptl_crystal_density_diffrn 1.293
_exptl_crystal_density_method 'not measured'
_exptl_crystal_description block
_exptl_crystal_F_000 784
_exptl_crystal_size_max 0.3
_exptl_crystal_size_mid 0.2
_exptl_crystal_size_min 0.2
_refine_diff_density_max 0.182
_refine_diff_density_min -0.189
_refine_ls_extinction_method none
_refine_ls_goodness_of_fit_ref 1.011
_refine_ls_hydrogen_treatment mixed
_refine_ls_matrix_type full
_refine_ls_number_parameters 259
_refine_ls_number_reflns 2959
_refine_ls_number_restraints 0
_refine_ls_restrained_S_all 1.011
_refine_ls_R_factor_all 0.0576
_refine_ls_R_factor_gt 0.0398
_refine_ls_shift/su_max 0
_refine_ls_shift/su_mean 0
_refine_ls_structure_factor_coef Fsqd
_refine_ls_weighting_details 'calc w=1/[\s^2^(Fo^2^)+(0.0435P)^2^+0.2362P] where P=(Fo^2^+2Fc^2^)/3'
_refine_ls_weighting_scheme calc
_refine_ls_wR_factor_ref 0.0945
_reflns_number_gt 2337
_reflns_number_total 2959
_reflns_threshold_expression I>2\s(I)
_cod_data_source_file go2065.cif
_cod_data_source_block I
_cod_database_code 2236234
_cod_database_fobs_code 2236234

loop_
_space_group_symop_operation_xyz
'x, y, z'
'-x+1/2, -y, z+1/2'
'x+1/2, -y+1/2, -z'
'-x, y+1/2, -z+1/2'

loop_
_atom_site_type_symbol
_atom_site_label
_atom_site_fract_x
_atom_site_fract_y
_atom_site_fract_z
_atom_site_U_iso_or_equiv
_atom_site_adp_type
_atom_site_calc_flag
_atom_site_refinement_flags
_atom_site_occupancy
O O1 0.3555(2) 0.08528(11) 0.70108(5) 0.0391(3) Uani d . 1
N N1 0.2298(3) 0.21846(12) 0.75511(6) 0.0315(4) Uani d . 1
N N2 0.0380(3) 0.28913(12) 0.75618(6) 0.0335(4) Uani d . 1
N N3 -0.2190(3) 0.08348(13) 0.63621(6) 0.0352(4) Uani d . 1
N N4 -0.0868(3) -0.01040(13) 0.56735(6) 0.0396(4) Uani d . 1
C C1 0.1607(4) 0.17086(18) 0.84215(8) 0.0405(5) Uani d . 1
H H1 0.0148 0.2041 0.8409 0.049 Uiso calc R 1
C C2 0.2324(5) 0.11982(18) 0.88527(9) 0.0508(6) Uani d . 1
H H2 0.1348 0.1191 0.9131 0.061 Uiso calc R 1
C C3 0.4462(5) 0.0702(2) 0.88728(9) 0.0551(7) Uani d . 1
H H3 0.492 0.0342 0.9161 0.066 Uiso calc R 1
C C4 0.5923(5) 0.07368(19) 0.84676(9) 0.0505(6) Uani d . 1
H H4 0.7383 0.0407 0.8484 0.061 Uiso calc R 1
C C5 0.5254(4) 0.12577(16) 0.80329(9) 0.0409(5) Uani d . 1
H H5 0.6266 0.1293 0.7761 0.049 Uiso calc R 1
C C6 0.3058(4) 0.17246(15) 0.80100(7) 0.0325(4) Uani d . 1
C C7 0.2224(3) 0.16029(14) 0.71041(7) 0.0290(4) Uani d . 1
C C8 0.0321(3) 0.20467(14) 0.68212(7) 0.0280(4) Uani d . 1
C C9 -0.0668(4) 0.28329(14) 0.71018(7) 0.0313(4) Uani d . 1
C C10 -0.0332(3) 0.16209(15) 0.63147(7) 0.0298(4) Uani d . 1
H H10 0.1045 0.1232 0.6192 0.036 Uiso calc R 1
C C11 -0.0829(3) 0.25022(15) 0.59317(7) 0.0282(4) Uani d . 1
C C12 -0.2876(4) 0.25263(16) 0.56545(7) 0.0331(4) Uani d . 1
H H12 -0.4044 0.2023 0.5715 0.04 Uiso calc R 1
C C13 -0.3200(4) 0.32958(17) 0.52860(8) 0.0390(5) Uani d . 1
H H13 -0.458 0.3303 0.51 0.047 Uiso calc R 1
C C14 -0.1491(4) 0.40456(17) 0.51947(8) 0.0410(5) Uani d . 1
H H14 -0.1703 0.4559 0.4947 0.049 Uiso calc R 1
C C15 0.0535(4) 0.40313(17) 0.54730(8) 0.0420(5) Uani d . 1
H H15 0.1691 0.4541 0.5414 0.05 Uiso calc R 1
C C16 0.0869(4) 0.32708(16) 0.58385(7) 0.0355(4) Uani d . 1
H H16 0.2247 0.3273 0.6025 0.043 Uiso calc R 1
C C17 -0.2525(4) 0.00363(14) 0.60187(7) 0.0319(4) Uani d . 1
C C18 -0.4543(4) -0.06045(16) 0.60472(8) 0.0400(5) Uani d . 1
H H18 -0.5674 -0.0482 0.6291 0.048 Uiso calc R 1
C C19 -0.4802(5) -0.14120(17) 0.57079(9) 0.0497(6) Uani d . 1
H H19 -0.6112 -0.1855 0.572 0.06 Uiso calc R 1
C C20 -0.3093(5) -0.15665(18) 0.53444(9) 0.0527(7) Uani d . 1
H H20 -0.3239 -0.2107 0.5107 0.063 Uiso calc R 1
C C21 -0.1212(5) -0.09074(17) 0.53461(8) 0.0473(6) Uani d . 1
H H21 -0.007 -0.1017 0.5103 0.057 Uiso calc R 1
C C22 -0.2613(4) 0.35812(17) 0.69792(9) 0.0460(6) Uani d . 1
H H22A -0.1975 0.4263 0.6884 0.069 Uiso calc R 1
H H22B -0.36 0.367 0.7267 0.069 Uiso calc R 1
H H22C -0.3518 0.3294 0.6708 0.069 Uiso calc R 1
C C23 0.0838(5) 0.39199(16) 0.78084(9) 0.0508(6) Uani d . 1
H H23A 0.1981 0.4314 0.762 0.076 Uiso calc R 1
H H23B 0.1424 0.3794 0.814 0.076 Uiso calc R 1
H H23C -0.0591 0.4325 0.7827 0.076 Uiso calc R 1
H H3A -0.332(5) 0.0995(19) 0.6557(9) 0.049(7) Uiso d . 1

loop_
_atom_site_aniso_label
_atom_site_aniso_U_11
_atom_site_aniso_U_22
_atom_site_aniso_U_33
_atom_site_aniso_U_12
_atom_site_aniso_U_13
_atom_site_aniso_U_23
O1 0.0394(8) 0.0403(8) 0.0375(8) 0.0110(7) 0.0007(7) -0.0041(6)
N1 0.0361(9) 0.0307(8) 0.0278(9) 0.0034(7) -0.0035(7) -0.0019(6)
N2 0.0436(9) 0.0287(8) 0.0283(9) 0.0074(7) -0.0037(7) -0.0045(6)
N3 0.0436(10) 0.0328(8) 0.0292(9) -0.0055(8) 0.0075(8) -0.0056(7)
N4 0.0508(11) 0.0353(9) 0.0327(9) 0.0003(9) 0.0028(9) -0.0044(7)
C1 0.0454(12) 0.0427(11) 0.0335(12) -0.0056(10) -0.0035(10) 0.0010(9)
C2 0.0648(16) 0.0552(14) 0.0323(12) -0.0131(14) -0.0021(12) 0.0063(10)
C3 0.0689(17) 0.0550(14) 0.0414(14) -0.0137(14) -0.0234(13) 0.0140(11)
C4 0.0433(13) 0.0489(14) 0.0594(16) -0.0064(11) -0.0209(12) 0.0106(11)
C5 0.0359(11) 0.0433(12) 0.0434(13) -0.0057(9) -0.0056(10) 0.0067(9)
C6 0.0388(11) 0.0305(9) 0.0283(10) -0.0070(8) -0.0088(9) 0.0000(7)
C7 0.0328(10) 0.0284(9) 0.0257(10) -0.0024(8) 0.0024(8) -0.0005(7)
C8 0.0337(10) 0.0271(9) 0.0232(9) -0.0015(8) 0.0000(7) 0.0007(7)
C9 0.0390(10) 0.0279(9) 0.0269(10) 0.0009(8) -0.0015(8) 0.0018(7)
C10 0.0334(9) 0.0310(9) 0.0248(9) -0.0008(8) 0.0008(8) -0.0026(7)
C11 0.0338(9) 0.0309(9) 0.0200(9) 0.0000(8) 0.0012(8) -0.0035(7)
C12 0.0328(10) 0.0361(9) 0.0305(11) -0.0005(9) -0.0017(8) -0.0032(8)
C13 0.0420(12) 0.0446(11) 0.0304(11) 0.0070(10) -0.0078(9) -0.0045(9)
C14 0.0567(14) 0.0375(11) 0.0288(11) 0.0090(11) 0.0039(10) 0.0052(8)
C15 0.0476(13) 0.0390(11) 0.0396(12) -0.0055(11) 0.0071(10) 0.0057(9)
C16 0.0335(10) 0.0400(11) 0.0330(11) -0.0036(9) -0.0023(8) 0.0006(8)
C17 0.0415(10) 0.0263(9) 0.0278(10) 0.0024(8) -0.0037(8) 0.0026(7)
C18 0.0429(12) 0.0348(10) 0.0423(13) -0.0010(9) -0.0038(10) 0.0007(8)
C19 0.0548(14) 0.0384(12) 0.0558(15) -0.0077(11) -0.0115(13) -0.0040(10)
C20 0.0776(18) 0.0353(11) 0.0452(14) 0.0009(13) -0.0092(13) -0.0140(10)
C21 0.0679(16) 0.0385(11) 0.0354(12) 0.0068(12) 0.0022(11) -0.0090(9)
C22 0.0517(13) 0.0461(12) 0.0403(13) 0.0179(11) -0.0038(11) -0.0047(9)
C23 0.0748(17) 0.0324(11) 0.0452(13) 0.0050(12) -0.0110(13) -0.0129(9)

loop_
_atom_type_symbol
_atom_type_description
_atom_type_scat_dispersion_real
_atom_type_scat_dispersion_imag
_atom_type_scat_source
C C 0.0033 0.0016 'International Tables Vol C Tables 4.2.6.8 and 6.1.1.4'
H H 0 0 'International Tables Vol C Tables 4.2.6.8 and 6.1.1.4'
N N 0.0061 0.0033 'International Tables Vol C Tables 4.2.6.8 and 6.1.1.4'
O O 0.0106 0.006 'International Tables Vol C Tables 4.2.6.8 and 6.1.1.4'

loop_
_geom_angle_atom_site_label_1
_geom_angle_atom_site_label_2
_geom_angle_atom_site_label_3
_geom_angle
C7 N1 N2 108.65(15)
C7 N1 C6 122.45(15)
N2 N1 C6 118.22(16)
C9 N2 N1 106.73(15)
C9 N2 C23 121.87(16)
N1 N2 C23 114.84(18)
C17 N3 C10 122.43(17)
C17 N3 H3A 118.4(17)
C10 N3 H3A 116.5(17)
C17 N4 C21 116.5(2)
C6 C1 C2 119.8(2)
C6 C1 H1 120.1
C2 C1 H1 120.1
C3 C2 C1 120.4(2)
C3 C2 H2 119.8
C1 C2 H2 119.8
C4 C3 C2 119.8(2)
C4 C3 H3 120.1
C2 C3 H3 120.1
C3 C4 C5 120.8(2)
C3 C4 H4 119.6
C5 C4 H4 119.6
C6 C5 C4 119.0(2)
C6 C5 H5 120.5
C4 C5 H5 120.5
C1 C6 C5 120.20(19)
C1 C6 N1 120.80(19)
C5 C6 N1 118.96(19)
O1 C7 N1 123.31(17)
O1 C7 C8 130.83(18)
N1 C7 C8 105.83(16)
C9 C8 C7 107.59(17)
C9 C8 C10 130.63(19)
C7 C8 C10 121.76(17)
C8 C9 N2 110.70(17)
C8 C9 C22 129.95(19)
N2 C9 C22 119.35(17)
N3 C10 C8 109.99(15)
N3 C10 C11 114.21(16)
C8 C10 C11 113.27(15)
N3 C10 H10 106.2
C8 C10 H10 106.2
C11 C10 H10 106.2
C12 C11 C16 118.57(18)
C12 C11 C10 122.07(17)
C16 C11 C10 119.27(17)
C11 C12 C13 120.52(19)
C11 C12 H12 119.7
C13 C12 H12 119.7
C14 C13 C12 120.2(2)
C14 C13 H13 119.9
C12 C13 H13 119.9
C13 C14 C15 119.4(2)
C13 C14 H14 120.3
C15 C14 H14 120.3
C14 C15 C16 120.7(2)
C14 C15 H15 119.7
C16 C15 H15 119.7
C15 C16 C11 120.6(2)
C15 C16 H16 119.7
C11 C16 H16 119.7
N4 C17 N3 117.50(19)
N4 C17 C18 122.95(18)
N3 C17 C18 119.54(19)
C19 C18 C17 118.3(2)
C19 C18 H18 120.9
C17 C18 H18 120.9
C18 C19 C20 119.4(2)
C18 C19 H19 120.3
C20 C19 H19 120.3
C21 C20 C19 118.0(2)
C21 C20 H20 121
C19 C20 H20 121
N4 C21 C20 124.9(2)
N4 C21 H21 117.6
C20 C21 H21 117.6
C9 C22 H22A 109.5
C9 C22 H22B 109.5
H22A C22 H22B 109.5
C9 C22 H22C 109.5
H22A C22 H22C 109.5
H22B C22 H22C 109.5
N2 C23 H23A 109.5
N2 C23 H23B 109.5
H23A C23 H23B 109.5
N2 C23 H23C 109.5
H23A C23 H23C 109.5
H23B C23 H23C 109.5

loop_
_geom_bond_atom_site_label_1
_geom_bond_atom_site_label_2
_geom_bond_distance
O1 C7 1.231(2)
N1 C7 1.399(2)
N1 N2 1.405(2)
N1 C6 1.422(2)
N2 C9 1.369(2)
N2 C23 1.467(2)
N3 C17 1.369(2)
N3 C10 1.450(3)
N3 H3A 0.85(3)
N4 C17 1.332(3)
N4 C21 1.346(3)
C1 C6 1.377(3)
C1 C2 1.379(3)
C1 H1 0.93
C2 C3 1.368(4)
C2 H2 0.93
C3 C4 1.367(4)
C3 H3 0.93
C4 C5 1.385(3)
C4 H4 0.93
C5 C6 1.382(3)
C5 H5 0.93
C7 C8 1.434(3)
C8 C9 1.358(3)
C8 C10 1.502(3)
C9 C22 1.486(3)
C10 C11 1.530(3)
C10 H10 0.98
C11 C12 1.383(3)
C11 C16 1.386(3)
C12 C13 1.389(3)
C12 H12 0.93
C13 C14 1.373(3)
C13 H13 0.93
C14 C15 1.374(3)
C14 H14 0.93
C15 C16 1.376(3)
C15 H15 0.93
C16 H16 0.93
C17 C18 1.403(3)
C18 C19 1.364(3)
C18 H18 0.93
C19 C20 1.390(4)
C19 H19 0.93
C20 C21 1.352(4)
C20 H20 0.93
C21 H21 0.93
C22 H22A 0.96
C22 H22B 0.96
C22 H22C 0.96
C23 H23A 0.96
C23 H23B 0.96
C23 H23C 0.96

loop_
_geom_hbond_atom_site_label_D
_geom_hbond_atom_site_label_H
_geom_hbond_atom_site_label_A
_geom_hbond_site_symmetry_A
_geom_hbond_distance_DH
_geom_hbond_distance_HA
_geom_hbond_distance_DA
_geom_hbond_angle_DHA
N3 H3A O1 1_455 0.85(3) 2.16(3) 2.982(3) 161(2)
C18 H18 O1 1_455 0.93 2.58 3.335(3) 138
C23 H23C O1 4_556 0.96 2.59 3.512(3) 162

loop_
_geom_torsion_atom_site_label_1
_geom_torsion_atom_site_label_2
_geom_torsion_atom_site_label_3
_geom_torsion_atom_site_label_4
_geom_torsion
C7 N1 N2 C9 -7.28(19)
C6 N1 N2 C9 -152.75(17)
C7 N1 N2 C23 -145.59(17)
C6 N1 N2 C23 68.9(2)
C6 C1 C2 C3 -0.4(3)
C1 C2 C3 C4 1.7(4)
C2 C3 C4 C5 -0.8(4)
C3 C4 C5 C6 -1.4(3)
C2 C1 C6 C5 -1.8(3)
C2 C1 C6 N1 175.87(19)
C4 C5 C6 C1 2.7(3)
C4 C5 C6 N1 -175.04(19)
C7 N1 C6 C1 -121.8(2)
N2 N1 C6 C1 18.7(3)
C7 N1 C6 C5 55.9(3)
N2 N1 C6 C5 -163.60(16)
N2 N1 C7 O1 -173.02(17)
C6 N1 C7 O1 -29.3(3)
N2 N1 C7 C8 5.19(19)
C6 N1 C7 C8 148.89(17)
O1 C7 C8 C9 176.9(2)
N1 C7 C8 C9 -1.2(2)
O1 C7 C8 C10 -1.4(3)
N1 C7 C8 C10 -179.44(16)
C7 C8 C9 N2 -3.4(2)
C10 C8 C9 N2 174.63(18)
C7 C8 C9 C22 176.7(2)
C10 C8 C9 C22 -5.2(4)
N1 N2 C9 C8 6.6(2)
C23 N2 C9 C8 141.4(2)
N1 N2 C9 C22 -173.48(17)
C23 N2 C9 C22 -38.8(3)
C17 N3 C10 C8 -154.18(18)
C17 N3 C10 C11 77.2(2)
C9 C8 C10 N3 -83.2(2)
C7 C8 C10 N3 94.7(2)
C9 C8 C10 C11 46.0(3)
C7 C8 C10 C11 -136.16(18)
N3 C10 C11 C12 -0.6(2)
C8 C10 C11 C12 -127.61(19)
N3 C10 C11 C16 -177.14(17)
C8 C10 C11 C16 55.9(2)
C16 C11 C12 C13 0.9(3)
C10 C11 C12 C13 -175.58(18)
C11 C12 C13 C14 -0.3(3)
C12 C13 C14 C15 -0.4(3)
C13 C14 C15 C16 0.4(3)
C14 C15 C16 C11 0.2(3)
C12 C11 C16 C15 -0.9(3)
C10 C11 C16 C15 175.72(18)
C21 N4 C17 N3 178.70(18)
C21 N4 C17 C18 -0.2(3)
C10 N3 C17 N4 10.0(3)
C10 N3 C17 C18 -171.04(18)
N4 C17 C18 C19 0.6(3)
N3 C17 C18 C19 -178.4(2)
C17 C18 C19 C20 -0.8(3)
C18 C19 C20 C21 0.7(4)
C17 N4 C21 C20 0.1(3)
C19 C20 C21 N4 -0.3(4)
